data_2020352
loop_
_publ_author_name
'Sato, S.'
'Takabatake, T.'
'Ishikawa, M.'

_publ_section_title
;
 Structures of superconducting palladium selenides, Pd7 Se2 and Pd34 Se11
;
_journal_name_full 'Acta Crystallographica C (39,1983-)'
_journal_page_first 1
_journal_page_last 3
_journal_volume 45
_journal_year 1989
_chemical_formula_sum 'Pd34 Se11'
_space_group_IT_number 14
_symmetry_space_group_name_Hall '-P 2ybc'
_symmetry_space_group_name_H-M 'P 1 21/c 1'
_cell_angle_alpha 90
_cell_angle_beta 111.96
_cell_angle_gamma 90
_cell_formula_units_Z 2
_cell_length_a 12.03
_cell_length_b 5.504
_cell_length_c 22.776
_cell_volume 1398.652
_citation_journal_id_ASTM ACSCEE
_cod_data_source_file Sato_ACSCEE_1989_560.cif
_cod_data_source_block Pd34Se11
_cod_database_code 2020352

loop_
_symmetry_equiv_pos_as_xyz
x,y,z
-x,y+1/2,-z+1/2
-x,-y,-z
x,-y-1/2,z-1/2

loop_
_atom_site_label
_atom_site_type_symbol
_atom_site_fract_x
_atom_site_fract_y
_atom_site_fract_z
_atom_site_occupancy
_atom_site_U_iso_or_equiv
Pd11 Pd 0.2067 0.6244 0.5211 1 0.0
Se2 Se 0.1741 0.0763 0.6386 1 0.0
Pd3 Pd 0.4364 0.4158 0.9336 1 0.0
Pd15 Pd 0.4533 0.7466 0.8439 1 0.0
Pd12 Pd 0.2605 0.7945 0.7245 1 0.0
Pd10 Pd 0.1138 0.1125 0.5211 1 0.0
Pd16 Pd 0.2774 0.1097 0.8253 1 0.0
Pd8 Pd 0.8721 0.8489 0.7858 1 0.0
Se1 Se 0 0 0 1 0.0
Pd13 Pd 0.3009 0.4194 0.6434 1 0.0
Pd6 Pd 0.3904 0.9217 0.9507 1 0.0
Pd4 Pd 0.1658 0.2028 0.9144 1 0.0
Pd5 Pd 0.0423 0.6835 0.9048 1 0.0
Pd9 Pd 0.2117 0.5942 0.8345 1 0.0
Se3 Se 0.358 0.4149 0.7741 1 0.0
Pd2 Pd 0.6413 0.7228 0.9662 1 0.0
Pd1 Pd 0.0756 0.6808 0.6038 1 0.0
Pd17 Pd 0.4762 0.0856 0.7569 1 0.0
Se4 Se 0.5499 0.0881 0.9113 1 0.0
Pd7 Pd 0.0168 0.8556 0.7085 1 0.0
Se6 Se 0.0853 0.9503 0.8218 1 0.0
Pd14 Pd 0.3562 0.9091 0.6293 1 0.0
Se5 Se 0.2658 0.5844 0.956 1 0.0
